data_4003497
loop_
_publ_author_name
'Luo, Min'
'Liang, Fei'
'Hao, Xia'
'Lin, Donghong'
'Li, Bingxuan'
'Lin, Zheshuai'
'Ye, Ning'

_publ_section_title
;
 Rational Design of the Nonlinear Optical Response in a Tin Iodate
 Fluoride Sn(IO3)2F2
;
_journal_issue 6
_journal_name_full 'Chemistry of Materials'
_journal_page_first 2615
_journal_page_last 2620
_journal_paper_doi 10.1021/acs.chemmater.0c00196
_journal_volume 32
_journal_year 2020
_chemical_formula_sum 'I4 O12 Sn'
_chemical_formula_weight 818.29
_space_group_IT_number 2
_space_group_name_Hall '-P 1'
_space_group_name_H-M_alt 'P -1'
_symmetry_cell_setting triclinic
_symmetry_space_group_name_H-M 'P -1'
_atom_sites_solution_primary direct
_atom_sites_solution_secondary difmap
_audit_creation_method SHELXL-97
_cell_angle_alpha 87.680(2)
_cell_angle_beta 88.6470(10)
_cell_angle_gamma 89.0310(10)
_cell_formula_units_Z 1
_cell_length_a 5.0576(5)
_cell_length_b 6.2808(6)
_cell_length_c 8.3865(8)
_cell_measurement_reflns_used 1214
_cell_measurement_temperature 296(2)
_cell_measurement_theta_max 27.5554
_cell_measurement_theta_min 3.8890
_cell_volume 266.08(4)
_computing_cell_refinement 'CrystalClear (Rigaku Inc., 2008)'
_computing_data_collection 'CrystalClear (Rigaku Inc., 2008)'
_computing_data_reduction 'CrystalClear (Rigaku Inc., 2008)'
_computing_molecular_graphics 'SHELXL-97 (Sheldrick, 1997)'
_computing_publication_material 'SHELXL-97 (Sheldrick, 1997)'
_computing_structure_refinement 'SHELXL-97 (Sheldrick, 1997)'
_computing_structure_solution 'SHELXS-97 (Sheldrick, 1990)'
_diffrn_ambient_temperature 293(2)
_diffrn_detector_area_resol_mean 28.5714
_diffrn_measured_fraction_theta_full 0.994
_diffrn_measured_fraction_theta_max 0.939
_diffrn_measurement_device
;
Saturn724+ (2x2 bin mode)
;
_diffrn_measurement_method CCD_Profile_fitting
_diffrn_radiation_monochromator graphite
_diffrn_radiation_source 'fine-focus sealed tube'
_diffrn_radiation_type MoK\a
_diffrn_radiation_wavelength 0.71073
_diffrn_reflns_av_R_equivalents 0.0139
_diffrn_reflns_av_sigmaI/netI 0.0283
_diffrn_reflns_limit_h_max 5
_diffrn_reflns_limit_h_min -6
_diffrn_reflns_limit_k_max 8
_diffrn_reflns_limit_k_min -8
_diffrn_reflns_limit_l_max 8
_diffrn_reflns_limit_l_min -11
_diffrn_reflns_number 1789
_diffrn_reflns_theta_full 25.50
_diffrn_reflns_theta_max 28.28
_diffrn_reflns_theta_min 3.25
_exptl_absorpt_coefficient_mu 14.064
_exptl_absorpt_correction_T_max 0.245
_exptl_absorpt_correction_T_min 0.091
_exptl_absorpt_correction_type multi-scan
_exptl_crystal_colour White
_exptl_crystal_density_diffrn 5.107
_exptl_crystal_density_method 'not measured'
_exptl_crystal_description Prism
_exptl_crystal_F_000 358
_exptl_crystal_size_max 0.3000
_exptl_crystal_size_mid 0.1500
_exptl_crystal_size_min 0.1000
_refine_diff_density_max 2.533
_refine_diff_density_min -2.371
_refine_diff_density_rms 0.305
_refine_ls_extinction_coef 0.055(14)
_refine_ls_extinction_expression Fc^*^=kFc[1+0.001xFc^2^\l^3^/sin(2\q)]^-1/4^
_refine_ls_extinction_method SHELXL
_refine_ls_goodness_of_fit_ref 1.264
_refine_ls_matrix_type full
_refine_ls_number_parameters 75
_refine_ls_number_reflns 1243
_refine_ls_number_restraints 1
_refine_ls_restrained_S_all 10.157
_refine_ls_R_factor_all 0.0291
_refine_ls_R_factor_gt 0.0273
_refine_ls_shift/su_max 0.043
_refine_ls_shift/su_mean 0.002
_refine_ls_structure_factor_coef Fsqd
_refine_ls_weighting_details 'calc w=1/[\s^2^(Fo^2^)+(0.0309P)^2^+0.0000P] where P=(Fo^2^+2Fc^2^)/3'
_refine_ls_weighting_scheme calc
_refine_ls_wR_factor_gt 0.0643
_refine_ls_wR_factor_ref 0.0651
_reflns_number_gt 1169
_reflns_number_total 1243
_reflns_threshold_expression >2sigma(I)
_cod_data_source_file cm0c00196_si_003.cif
_cod_data_source_block 1
_cod_depositor_comments
;
The following automatic conversions were performed:

data item '_exptl_absorpt_correction_type' value 'Multi-scan' was
changed to 'multi-scan' in accordance with the
/home/data/users/saulius/crontab/automatic-downloads/rss-feeds/ACS/lib/dictionaries/cif_core.dic
dictionary named 'cif_core.dic' version 2.4.2 last updated on
2011-04-26.

Automatic conversion script
Id: cif_fix_values 7556 2019-12-06 15:28:31Z antanas 

 Adding full bibliography for 4003497--4003498.cif.

 Adding full bibliography for 4003497--4003498.cif.
;
_cod_original_sg_symbol_H-M P-1
_cod_database_code 4003497

loop_
_symmetry_equiv_pos_as_xyz
'x, y, z'
'-x, -y, -z'

loop_
_atom_site_label
_atom_site_type_symbol
_atom_site_fract_x
_atom_site_fract_y
_atom_site_fract_z
_atom_site_U_iso_or_equiv
_atom_site_adp_type
_atom_site_occupancy
_atom_site_symmetry_multiplicity
_atom_site_calc_flag
_atom_site_refinement_flags
_atom_site_disorder_assembly
_atom_site_disorder_group
I1 I 0.5055(6) 0.7720(5) 0.2463(4) 0.0083(12) Uani 1 1 d D . .
I2 I 0.9787(6) 0.7048(5) 0.8461(4) 0.0091(12) Uani 1 1 d . . .
Sn1 Sn 1.0000 1.0000 0.5000 0.0075(13) Uani 1 2 d S . .
O1 O 0.772(7) 0.950(6) 0.307(4) 0.015(8) Uani 1 1 d . . .
O2 O 0.293(7) 0.794(6) 0.424(5) 0.015(8) Uani 1 1 d . . .
O3 O 0.852(7) 0.758(6) 0.643(4) 0.013(8) Uani 1 1 d . . .
O4 O 0.829(8) 0.448(6) 0.872(5) 0.019(9) Uani 1 1 d D . .
O5 O 0.662(7) 0.525(6) 0.298(5) 0.018(9) Uani 1 1 d . . .
O6 O 0.737(8) 0.865(7) 0.948(5) 0.024(9) Uiso 1 1 d . . .

loop_
_atom_site_aniso_label
_atom_site_aniso_U_11
_atom_site_aniso_U_22
_atom_site_aniso_U_33
_atom_site_aniso_U_23
_atom_site_aniso_U_13
_atom_site_aniso_U_12
I1 0.0085(18) 0.0088(18) 0.0078(18) -0.0021(12) 0.0001(12) 0.0003(12)
I2 0.0113(18) 0.0078(18) 0.0079(18) 0.0007(12) 0.0012(12) 0.0006(12)
Sn1 0.008(2) 0.009(2) 0.006(2) 0.0000(17) 0.0006(17) 0.0003(17)
O1 0.015(18) 0.02(2) 0.009(18) -0.003(16) -0.002(15) -0.006(15)
O2 0.017(19) 0.016(19) 0.012(18) 0.000(15) 0.004(15) 0.005(15)
O3 0.019(19) 0.012(18) 0.009(17) 0.006(14) -0.001(15) -0.007(15)
O4 0.02(2) 0.014(19) 0.02(2) 0.003(16) -0.003(17) -0.011(16)
O5 0.02(2) 0.014(19) 0.02(2) 0.003(16) 0.001(17) 0.006(16)

loop_
_atom_type_symbol
_atom_type_description
_atom_type_scat_dispersion_real
_atom_type_scat_dispersion_imag
_atom_type_scat_source
O O 0.0106 0.0060 'International Tables Vol C Tables 4.2.6.8 and 6.1.1.4'
Sn Sn -0.6537 1.4246 'International Tables Vol C Tables 4.2.6.8 and 6.1.1.4'
I I -0.4742 1.8119 'International Tables Vol C Tables 4.2.6.8 and 6.1.1.4'

loop_
_geom_angle_atom_site_label_1
_geom_angle_atom_site_label_2
_geom_angle_atom_site_label_3
_geom_angle
_geom_angle_site_symmetry_1
_geom_angle_site_symmetry_3
_geom_angle_publ_flag
O5 I1 O2 98.1(17) . . ?
O5 I1 O1 98.0(18) . . ?
O2 I1 O1 97.8(17) . . ?
O5 I1 O4 84.7(16) . 2_666 ?
O2 I1 O4 89.3(16) . 2_666 ?
O1 I1 O4 171.9(14) . 2_666 ?
O6 I2 O4 100(2) . . ?
O6 I2 O3 96.7(19) . . ?
O4 I2 O3 94.6(16) . . ?
O3 Sn1 O3 180.000(5) 2_776 . ?
O3 Sn1 O1 83.2(14) 2_776 . ?
O3 Sn1 O1 96.8(14) . . ?
O3 Sn1 O1 96.8(14) 2_776 2_776 ?
O3 Sn1 O1 83.2(14) . 2_776 ?
O1 Sn1 O1 180.000(8) . 2_776 ?
O3 Sn1 O2 91.5(15) 2_776 1_655 ?
O3 Sn1 O2 88.5(15) . 1_655 ?
O1 Sn1 O2 92.6(15) . 1_655 ?
O1 Sn1 O2 87.4(15) 2_776 1_655 ?
O3 Sn1 O2 88.5(15) 2_776 2_676 ?
O3 Sn1 O2 91.5(15) . 2_676 ?
O1 Sn1 O2 87.4(15) . 2_676 ?
O1 Sn1 O2 92.6(15) 2_776 2_676 ?
O2 Sn1 O2 180.000(11) 1_655 2_676 ?
I1 O1 Sn1 140(2) . . ?
I1 O2 Sn1 136(2) . 1_455 ?
I2 O3 Sn1 120.7(18) . . ?
I2 O4 I1 141(2) . 2_666 ?

loop_
_geom_bond_atom_site_label_1
_geom_bond_atom_site_label_2
_geom_bond_distance
_geom_bond_site_symmetry_2
_geom_bond_publ_flag
I1 O5 1.77(4) . ?
I1 O2 1.82(4) . ?
I1 O1 1.86(4) . ?
I1 O4 2.45(4) 2_666 ?
I2 O6 1.79(4) . ?
I2 O4 1.80(4) . ?
I2 O3 1.85(4) . ?
Sn1 O3 2.04(3) 2_776 ?
Sn1 O3 2.04(3) . ?
Sn1 O1 2.05(4) . ?
Sn1 O1 2.05(4) 2_776 ?
Sn1 O2 2.06(4) 1_655 ?
Sn1 O2 2.06(4) 2_676 ?
O2 Sn1 2.06(4) 1_455 ?
O4 I1 2.45(4) 2_666 ?
